data_4104811
loop_
_publ_author_name
'Michael E. Muratore'
'Chloe A. Holloway'
'Adam W. Pilling'
'R. Ian Storer'
'Graham Trevitt'
'Darren J. Dixon'

_publ_section_title
;
 Enantioselective Br\/onsted Acid-Catalyzed N-Acyliminium Cyclization
 Cascades
;
_journal_name_full 'Journal of the American Chemical Society'
_journal_page_first 10796
_journal_page_last 10797
_journal_paper_doi 10.1021/ja9024885
_journal_volume 131
_journal_year 2009
_chemical_absolute_configuration ad
_chemical_formula_sum 'C20 H25 Br N2 O'
_chemical_formula_weight 389.33
_chemical_name_systematic
; 
 ? 
;
_space_group_IT_number 19
_symmetry_cell_setting orthorhombic
_symmetry_space_group_name_Hall 'P 2ac 2ab'
_symmetry_space_group_name_H-M 'P 21 21 21'
_atom_sites_solution_hydrogens geom
_atom_sites_solution_primary direct
_atom_sites_solution_secondary difmap
_audit_creation_method SHELXL-97
_cell_angle_alpha 90.00
_cell_angle_beta 90.00
_cell_angle_gamma 90.00
_cell_formula_units_Z 4
_cell_length_a 8.010(2)
_cell_length_b 10.902(2)
_cell_length_c 20.373(5)
_cell_measurement_reflns_used 840
_cell_measurement_temperature 100(2)
_cell_measurement_theta_max 20.93
_cell_measurement_theta_min 2.73
_cell_volume 1779.1(7)
_computing_cell_refinement 'Bruker SMART'
_computing_data_collection 'Bruker SMART'
_computing_data_reduction 'Bruker SAINT'
_computing_molecular_graphics 'Bruker SHELXTL'
_computing_publication_material 'Bruker SHELXTL'
_computing_structure_refinement 'SHELXL-97 (Sheldrick, 1997)'
_computing_structure_solution 'SHELXS-97 (Sheldrick, 1990)'
_diffrn_ambient_temperature 100(2)
_diffrn_measured_fraction_theta_full 0.997
_diffrn_measured_fraction_theta_max 0.997
_diffrn_measurement_device_type 'CCD area detector'
_diffrn_measurement_method 'phi and omega scans'
_diffrn_radiation_monochromator graphite
_diffrn_radiation_source 'fine-focus sealed tube'
_diffrn_radiation_type MoK\a
_diffrn_radiation_wavelength 0.71073
_diffrn_reflns_av_R_equivalents 0.0520
_diffrn_reflns_av_sigmaI/netI 0.0776
_diffrn_reflns_limit_h_max 9
_diffrn_reflns_limit_h_min -9
_diffrn_reflns_limit_k_max 12
_diffrn_reflns_limit_k_min -13
_diffrn_reflns_limit_l_max 15
_diffrn_reflns_limit_l_min -25
_diffrn_reflns_number 10334
_diffrn_reflns_theta_full 26.38
_diffrn_reflns_theta_max 26.38
_diffrn_reflns_theta_min 2.00
_exptl_absorpt_coefficient_mu 2.320
_exptl_absorpt_correction_T_max 1.000
_exptl_absorpt_correction_T_min 0.704
_exptl_absorpt_correction_type multi-scan
_exptl_absorpt_process_details SADABS
_exptl_crystal_colour colourless
_exptl_crystal_density_diffrn 1.454
_exptl_crystal_description plate
_exptl_crystal_F_000 808
_exptl_crystal_size_max 0.30
_exptl_crystal_size_mid 0.25
_exptl_crystal_size_min 0.10
_refine_diff_density_max 0.568
_refine_diff_density_min -0.364
_refine_diff_density_rms 0.074
_refine_ls_abs_structure_details 'Flack H D (1983), Acta Cryst. A39, 876-881'
_refine_ls_abs_structure_Flack 0.017(9)
_refine_ls_extinction_method none
_refine_ls_goodness_of_fit_ref 0.969
_refine_ls_hydrogen_treatment constr
_refine_ls_matrix_type full
_refine_ls_number_parameters 219
_refine_ls_number_reflns 3620
_refine_ls_number_restraints 0
_refine_ls_restrained_S_all 0.969
_refine_ls_R_factor_all 0.0535
_refine_ls_R_factor_gt 0.0399
_refine_ls_shift/su_max 0.000
_refine_ls_shift/su_mean 0.000
_refine_ls_structure_factor_coef Fsqd
_refine_ls_weighting_details 'calc w=1/[\s^2^(Fo^2^)+(0.0205P)^2^+0.0000P] where P=(Fo^2^+2Fc^2^)/3'
_refine_ls_weighting_scheme calc
_refine_ls_wR_factor_gt 0.0699
_refine_ls_wR_factor_ref 0.0733
_reflns_number_gt 3042
_reflns_number_total 3620
_reflns_threshold_expression >2sigma(I)
_cod_data_source_file ja9024885_si_001.cif
_cod_data_source_block z:\s3027\work\s3027abs
_cod_original_cell_volume 1779.0(7)
_cod_database_code 4104811

loop_
_symmetry_equiv_pos_as_xyz
'x, y, z'
'-x+1/2, -y, z+1/2'
'-x, y+1/2, -z+1/2'
'x+1/2, -y+1/2, -z'

loop_
_atom_site_label
_atom_site_type_symbol
_atom_site_fract_x
_atom_site_fract_y
_atom_site_fract_z
_atom_site_U_iso_or_equiv
_atom_site_adp_type
_atom_site_occupancy
_atom_site_symmetry_multiplicity
_atom_site_calc_flag
_atom_site_refinement_flags
Br1 Br -0.19644(5) 0.62275(4) -0.043656(19) 0.02409(11) Uani 1 1 d .
O1 O 0.5765(3) 0.4115(2) 0.30044(12) 0.0194(6) Uani 1 1 d .
N1 N -0.1125(3) 0.4696(2) 0.23751(15) 0.0150(7) Uani 1 1 d .
N2 N 0.3223(3) 0.5077(2) 0.29378(13) 0.0136(6) Uani 1 1 d .
C1 C -0.1761(4) 0.5723(3) 0.04561(18) 0.0179(8) Uani 1 1 d .
C2 C -0.3120(5) 0.5131(3) 0.07496(17) 0.0183(8) Uani 1 1 d .
H2 H -0.4111 0.4991 0.0505 0.022 Uiso 1 1 calc R
C3 C -0.3022(5) 0.4748(3) 0.13939(18) 0.0178(8) Uani 1 1 d .
H3 H -0.3932 0.4337 0.1597 0.021 Uiso 1 1 calc R
C4 C -0.1559(4) 0.4980(3) 0.17382(18) 0.0136(8) Uani 1 1 d .
C5 C -0.0176(4) 0.5579(3) 0.14389(18) 0.0137(8) Uani 1 1 d .
C6 C -0.0290(4) 0.5941(3) 0.07833(17) 0.0136(8) Uani 1 1 d .
H6 H 0.0623 0.6328 0.0569 0.016 Uiso 1 1 calc R
C7 C 0.0494(4) 0.5107(3) 0.24867(18) 0.0134(8) Uani 1 1 d .
C8 C 0.1100(4) 0.5647(3) 0.19318(18) 0.0130(8) Uani 1 1 d .
C9 C 0.2847(4) 0.6134(3) 0.18780(16) 0.0150(7) Uani 1 1 d .
H9A H 0.2818 0.6978 0.1700 0.018 Uiso 1 1 calc R
H9B H 0.3495 0.5617 0.1570 0.018 Uiso 1 1 calc R
C10 C 0.3708(4) 0.6141(3) 0.25501(16) 0.0152(7) Uani 1 1 d .
H10A H 0.4934 0.6140 0.2488 0.018 Uiso 1 1 calc R
H10B H 0.3402 0.6899 0.2789 0.018 Uiso 1 1 calc R
C11 C 0.1447(4) 0.4884(3) 0.31087(18) 0.0147(8) Uani 1 1 d .
C12 C 0.1423(4) 0.3518(3) 0.33218(18) 0.0141(8) Uani 1 1 d .
H12A H 0.0709 0.3404 0.3714 0.017 Uiso 1 1 calc R
H12B H 0.0993 0.2992 0.2963 0.017 Uiso 1 1 calc R
C13 C 0.3234(4) 0.3200(3) 0.34774(17) 0.0168(8) Uani 1 1 d .
H13A H 0.3442 0.3240 0.3956 0.020 Uiso 1 1 calc R
H13B H 0.3512 0.2366 0.3319 0.020 Uiso 1 1 calc R
C14 C 0.4257(4) 0.4159(3) 0.31172(17) 0.0145(8) Uani 1 1 d .
C15 C 0.0906(4) 0.5771(3) 0.36549(17) 0.0165(8) Uani 1 1 d .
H15A H 0.1055 0.6620 0.3493 0.020 Uiso 1 1 calc R
H15B H -0.0302 0.5649 0.3737 0.020 Uiso 1 1 calc R
C16 C 0.1827(5) 0.5649(3) 0.43094(16) 0.0194(8) Uani 1 1 d .
H16A H 0.1543 0.4851 0.4513 0.023 Uiso 1 1 calc R
H16B H 0.3046 0.5661 0.4229 0.023 Uiso 1 1 calc R
C17 C 0.1374(4) 0.6678(3) 0.47796(18) 0.0200(9) Uani 1 1 d .
H17A H 0.0144 0.6713 0.4822 0.024 Uiso 1 1 calc R
H17B H 0.1750 0.7466 0.4589 0.024 Uiso 1 1 calc R
C18 C 0.2130(4) 0.6540(3) 0.54595(18) 0.0179(8) Uani 1 1 d .
H18A H 0.3360 0.6499 0.5418 0.021 Uiso 1 1 calc R
H18B H 0.1746 0.5756 0.5652 0.021 Uiso 1 1 calc R
C19 C 0.1679(4) 0.7583(3) 0.59273(17) 0.0200(8) Uani 1 1 d .
H19A H 0.2155 0.8358 0.5756 0.024 Uiso 1 1 calc R
H19B H 0.0450 0.7674 0.5939 0.024 Uiso 1 1 calc R
C20 C 0.2316(4) 0.7375(3) 0.66235(18) 0.0214(9) Uani 1 1 d .
H20A H 0.1673 0.6716 0.6831 0.032 Uiso 1 1 calc R
H20B H 0.2188 0.8131 0.6879 0.032 Uiso 1 1 calc R
H20C H 0.3498 0.7145 0.6609 0.032 Uiso 1 1 calc R
H1N H -0.1788 0.4528 0.2757 0.050(13) Uiso 1 1 d R

loop_
_atom_site_aniso_label
_atom_site_aniso_U_11
_atom_site_aniso_U_22
_atom_site_aniso_U_33
_atom_site_aniso_U_23
_atom_site_aniso_U_13
_atom_site_aniso_U_12
Br1 0.02247(18) 0.03179(19) 0.01801(18) 0.0034(2) -0.00419(19) -0.00199(19)
O1 0.0118(13) 0.0262(15) 0.0203(14) 0.0024(12) 0.0018(11) 0.0018(10)
N1 0.0096(15) 0.0194(16) 0.0158(17) 0.0018(14) 0.0033(13) -0.0009(12)
N2 0.0112(14) 0.0112(14) 0.0182(17) 0.0031(13) 0.0002(15) -0.0020(13)
C1 0.0206(18) 0.0171(16) 0.0160(18) -0.0009(17) -0.006(2) 0.0029(14)
C2 0.0123(17) 0.0214(18) 0.021(2) -0.0045(16) -0.0080(18) 0.0005(17)
C3 0.0102(16) 0.0139(17) 0.029(2) 0.0011(16) 0.003(2) -0.0027(16)
C4 0.0107(19) 0.0135(18) 0.016(2) -0.0017(16) 0.0030(14) 0.0052(13)
C5 0.0124(17) 0.0107(18) 0.018(2) 0.0000(16) 0.0044(16) 0.0043(14)
C6 0.0148(17) 0.0103(18) 0.0157(19) -0.0009(15) 0.0058(15) 0.0002(13)
C7 0.0108(18) 0.0122(17) 0.017(2) -0.0014(16) 0.0011(15) -0.0012(14)
C8 0.0091(17) 0.0079(16) 0.022(2) 0.0000(16) -0.0004(16) 0.0019(13)
C9 0.0144(17) 0.0125(16) 0.0181(18) 0.0032(17) 0.0013(15) -0.0007(17)
C10 0.0116(16) 0.0149(17) 0.0192(19) 0.0029(19) 0.0018(14) -0.0041(16)
C11 0.0102(18) 0.0174(19) 0.017(2) 0.0030(17) 0.0020(15) -0.0005(14)
C12 0.0129(18) 0.014(2) 0.0150(19) 0.0023(16) 0.0019(14) -0.0032(13)
C13 0.018(2) 0.0158(17) 0.017(2) 0.0039(16) 0.0000(18) 0.0025(15)
C14 0.0151(18) 0.019(2) 0.0098(19) -0.0011(15) 0.0016(15) -0.0002(14)
C15 0.0142(18) 0.0170(18) 0.018(2) 0.0031(16) 0.0033(16) 0.0002(14)
C16 0.0197(19) 0.0198(17) 0.0188(19) 0.0026(16) 0.0002(18) 0.0019(16)
C17 0.019(2) 0.0198(19) 0.021(2) 0.0027(17) 0.0016(16) 0.0013(14)
C18 0.0172(18) 0.0133(18) 0.0233(19) -0.0002(18) 0.001(2) -0.0001(14)
C19 0.018(2) 0.0186(18) 0.023(2) -0.0014(17) 0.0029(17) -0.0011(15)
C20 0.019(2) 0.023(2) 0.022(2) -0.0065(18) 0.0052(17) -0.0027(15)

loop_
_atom_type_symbol
_atom_type_description
_atom_type_scat_dispersion_real
_atom_type_scat_dispersion_imag
_atom_type_scat_source
C C 0.0033 0.0016 'International Tables Vol C Tables 4.2.6.8 and 6.1.1.4'
H H 0.0000 0.0000 'International Tables Vol C Tables 4.2.6.8 and 6.1.1.4'
N N 0.0061 0.0033 'International Tables Vol C Tables 4.2.6.8 and 6.1.1.4'
O O 0.0106 0.0060 'International Tables Vol C Tables 4.2.6.8 and 6.1.1.4'
Br Br -0.2901 2.4595 'International Tables Vol C Tables 4.2.6.8 and 6.1.1.4'

loop_
_geom_angle_atom_site_label_1
_geom_angle_atom_site_label_2
_geom_angle_atom_site_label_3
_geom_angle
C4 N1 C7 108.5(3)
C4 N1 H1N 131.8
C7 N1 H1N 116.4
C14 N2 C10 125.0(3)
C14 N2 C11 114.9(3)
C10 N2 C11 119.8(3)
C6 C1 C2 122.6(3)
C6 C1 Br1 119.1(3)
C2 C1 Br1 118.3(3)
C3 C2 C1 120.1(3)
C3 C2 H2 119.9
C1 C2 H2 119.9
C2 C3 C4 118.3(3)
C2 C3 H3 120.9
C4 C3 H3 120.9
N1 C4 C3 130.3(3)
N1 C4 C5 108.1(3)
C3 C4 C5 121.6(3)
C6 C5 C4 119.3(3)
C6 C5 C8 134.6(3)
C4 C5 C8 106.2(3)
C1 C6 C5 118.1(3)
C1 C6 H6 120.9
C5 C6 H6 120.9
C8 C7 N1 109.6(3)
C8 C7 C11 126.1(3)
N1 C7 C11 124.1(3)
C7 C8 C5 107.7(3)
C7 C8 C9 123.0(3)
C5 C8 C9 129.2(3)
C8 C9 C10 110.8(3)
C8 C9 H9A 109.5
C10 C9 H9A 109.5
C8 C9 H9B 109.5
C10 C9 H9B 109.5
H9A C9 H9B 108.1
N2 C10 C9 111.1(3)
N2 C10 H10A 109.4
C9 C10 H10A 109.4
N2 C10 H10B 109.4
C9 C10 H10B 109.4
H10A C10 H10B 108.0
N2 C11 C7 105.5(3)
N2 C11 C15 110.6(3)
C7 C11 C15 111.5(3)
N2 C11 C12 102.3(2)
C7 C11 C12 112.7(3)
C15 C11 C12 113.4(3)
C13 C12 C11 105.3(3)
C13 C12 H12A 110.7
C11 C12 H12A 110.7
C13 C12 H12B 110.7
C11 C12 H12B 110.7
H12A C12 H12B 108.8
C14 C13 C12 104.9(3)
C14 C13 H13A 110.8
C12 C13 H13A 110.8
C14 C13 H13B 110.8
C12 C13 H13B 110.8
H13A C13 H13B 108.9
O1 C14 N2 125.6(3)
O1 C14 C13 126.3(3)
N2 C14 C13 108.1(3)
C16 C15 C11 116.1(3)
C16 C15 H15A 108.3
C11 C15 H15A 108.3
C16 C15 H15B 108.3
C11 C15 H15B 108.3
H15A C15 H15B 107.4
C17 C16 C15 111.7(3)
C17 C16 H16A 109.3
C15 C16 H16A 109.3
C17 C16 H16B 109.3
C15 C16 H16B 109.3
H16A C16 H16B 107.9
C16 C17 C18 114.0(3)
C16 C17 H17A 108.8
C18 C17 H17A 108.8
C16 C17 H17B 108.8
C18 C17 H17B 108.8
H17A C17 H17B 107.6
C17 C18 C19 113.7(3)
C17 C18 H18A 108.8
C19 C18 H18A 108.8
C17 C18 H18B 108.8
C19 C18 H18B 108.8
H18A C18 H18B 107.7
C20 C19 C18 113.0(3)
C20 C19 H19A 109.0
C18 C19 H19A 109.0
C20 C19 H19B 109.0
C18 C19 H19B 109.0
H19A C19 H19B 107.8
C19 C20 H20A 109.5
C19 C20 H20B 109.5
H20A C20 H20B 109.5
C19 C20 H20C 109.5
H20A C20 H20C 109.5
H20B C20 H20C 109.5

loop_
_geom_bond_atom_site_label_1
_geom_bond_atom_site_label_2
_geom_bond_distance
Br1 C1 1.907(4)
O1 C14 1.231(4)
N1 C4 1.378(5)
N1 C7 1.391(4)
N1 H1N 0.9598
N2 C14 1.349(4)
N2 C10 1.456(4)
N2 C11 1.480(4)
C1 C6 1.374(5)
C1 C2 1.400(5)
C2 C3 1.380(5)
C2 H2 0.9500
C3 C4 1.389(5)
C3 H3 0.9500
C4 C5 1.423(4)
C5 C6 1.396(5)
C5 C8 1.435(5)
C6 H6 0.9500
C7 C8 1.364(5)
C7 C11 1.499(5)
C8 C9 1.500(4)
C9 C10 1.533(4)
C9 H9A 0.9900
C9 H9B 0.9900
C10 H10A 0.9900
C10 H10B 0.9900
C11 C15 1.536(5)
C11 C12 1.552(5)
C12 C13 1.525(5)
C12 H12A 0.9900
C12 H12B 0.9900
C13 C14 1.518(4)
C13 H13A 0.9900
C13 H13B 0.9900
C15 C16 1.530(5)
C15 H15A 0.9900
C15 H15B 0.9900
C16 C17 1.519(5)
C16 H16A 0.9900
C16 H16B 0.9900
C17 C18 1.519(5)
C17 H17A 0.9900
C17 H17B 0.9900
C18 C19 1.527(4)
C18 H18A 0.9900
C18 H18B 0.9900
C19 C20 1.524(5)
C19 H19A 0.9900
C19 H19B 0.9900
C20 H20A 0.9800
C20 H20B 0.9800
C20 H20C 0.9800

loop_
_geom_hbond_atom_site_label_D
_geom_hbond_atom_site_label_H
_geom_hbond_atom_site_label_A
_geom_hbond_distance_DH
_geom_hbond_distance_HA
_geom_hbond_distance_DA
_geom_hbond_angle_DHA
_geom_hbond_site_symmetry_A
N1 H1N O1 0.96 2.07 2.872(4) 139.6 1_455

loop_
_geom_torsion_atom_site_label_1
_geom_torsion_atom_site_label_2
_geom_torsion_atom_site_label_3
_geom_torsion_atom_site_label_4
_geom_torsion
C6 C1 C2 C3 0.6(5)
Br1 C1 C2 C3 179.8(2)
C1 C2 C3 C4 0.7(5)
C7 N1 C4 C3 179.1(3)
C7 N1 C4 C5 0.4(4)
C2 C3 C4 N1 -179.5(3)
C2 C3 C4 C5 -0.9(5)
N1 C4 C5 C6 178.8(3)
C3 C4 C5 C6 -0.1(5)
N1 C4 C5 C8 -0.5(3)
C3 C4 C5 C8 -179.3(3)
C2 C1 C6 C5 -1.5(5)
Br1 C1 C6 C5 179.2(2)
C4 C5 C6 C1 1.3(5)
C8 C5 C6 C1 -179.7(3)
C4 N1 C7 C8 -0.1(4)
C4 N1 C7 C11 -175.4(3)
N1 C7 C8 C5 -0.3(4)
C11 C7 C8 C5 175.0(3)
N1 C7 C8 C9 -177.0(3)
C11 C7 C8 C9 -1.7(5)
C6 C5 C8 C7 -178.7(4)
C4 C5 C8 C7 0.5(4)
C6 C5 C8 C9 -2.2(6)
C4 C5 C8 C9 176.9(3)
C7 C8 C9 C10 -9.8(4)
C5 C8 C9 C10 174.3(3)
C14 N2 C10 C9 113.7(3)
C11 N2 C10 C9 -60.2(4)
C8 C9 C10 N2 36.8(4)
C14 N2 C11 C7 -128.9(3)
C10 N2 C11 C7 45.6(4)
C14 N2 C11 C15 110.3(3)
C10 N2 C11 C15 -75.1(4)
C14 N2 C11 C12 -10.8(4)
C10 N2 C11 C12 163.7(3)
C8 C7 C11 N2 -13.7(5)
N1 C7 C11 N2 160.9(3)
C8 C7 C11 C15 106.5(4)
N1 C7 C11 C15 -79.0(4)
C8 C7 C11 C12 -124.6(4)
N1 C7 C11 C12 50.0(4)
N2 C11 C12 C13 19.1(4)
C7 C11 C12 C13 132.0(3)
C15 C11 C12 C13 -100.1(3)
C11 C12 C13 C14 -20.8(4)
C10 N2 C14 O1 3.3(5)
C11 N2 C14 O1 177.5(3)
C10 N2 C14 C13 -176.5(3)
C11 N2 C14 C13 -2.3(4)
C12 C13 C14 O1 -165.1(3)
C12 C13 C14 N2 14.8(4)
N2 C11 C15 C16 -61.4(4)
C7 C11 C15 C16 -178.5(3)
C12 C11 C15 C16 52.9(4)
C11 C15 C16 C17 171.9(3)
C15 C16 C17 C18 174.7(3)
C16 C17 C18 C19 179.5(3)
C17 C18 C19 C20 174.9(3)
